data_7159543
loop_
_publ_author_name
'Komogortsev, Andrey N.'
'Lichitskii, Boris V.'
'Melekhina, Valeriya G.'

_publ_section_title
;
 1,1'-Carbonyldiimidazole-mediated transformation of allomaltol containing
 hydrazides into substituted 3-acetyltetronic acids.
;
_journal_issue 35
_journal_name_full 'Organic &amp; biomolecular chemistry'
_journal_page_first 7224
_journal_page_last 7230
_journal_paper_doi 10.1039/d3ob01136d
_journal_volume 21
_journal_year 2023
_chemical_absolute_configuration ad
_chemical_formula_moiety 'C20 H24 N2 O4'
_chemical_formula_sum 'C20 H24 N2 O4'
_chemical_formula_weight 356.41
_space_group_crystal_system orthorhombic
_space_group_IT_number 19
_space_group_name_Hall 'P 2ac 2ab'
_space_group_name_H-M_alt 'P 21 21 21'
_atom_sites_solution_hydrogens mixed
_atom_sites_solution_primary direct
_atom_sites_solution_secondary difmap
_audit_creation_method SHELXL-2018/3
_audit_update_record
;
2023-06-15 deposited with the CCDC.	2023-08-22 downloaded from the CCDC.
;
_cell_angle_alpha 90
_cell_angle_beta 90
_cell_angle_gamma 90
_cell_formula_units_Z 4
_cell_length_a 9.1768(3)
_cell_length_b 9.4700(3)
_cell_length_c 21.5491(8)
_cell_measurement_reflns_used 9812
_cell_measurement_temperature 100(2)
_cell_measurement_theta_max 33.74
_cell_measurement_theta_min 2.35
_cell_volume 1872.71(11)
_computing_cell_refinement 'SAINT (Bruker, 2019)'
_computing_data_collection '<i>APEX3</i> (Bruker, 2019)'
_computing_data_reduction 'SAINT (Bruker, 2019)'
_computing_molecular_graphics 'SHELXTL (Sheldrick, Acta Cryst., 2008, A64, 112-122)'
_computing_publication_material 'SHELXTL (Sheldrick, Acta Cryst., 2008, A64, 112-122)'
_computing_structure_refinement 'SHELXL-2018/3 (Sheldrick, 2018)'
_computing_structure_solution 'SHELXT 2014/5 (Sheldrick, 2014)'
_diffrn_ambient_temperature 100(2)
_diffrn_detector_area_resol_mean 7.31
_diffrn_measured_fraction_theta_full 0.999
_diffrn_measured_fraction_theta_max 1.000
_diffrn_measurement_device_type 'Bruker AXS D8 QUEST, Photon III detector'
_diffrn_measurement_method '\f and \w shutterless scans'
_diffrn_radiation_monochromator graphite
_diffrn_radiation_type MoK\a
_diffrn_radiation_wavelength 0.71073
_diffrn_reflns_av_R_equivalents 0.0316
_diffrn_reflns_av_unetI/netI 0.0209
_diffrn_reflns_Laue_measured_fraction_full 0.999
_diffrn_reflns_Laue_measured_fraction_max 1.000
_diffrn_reflns_limit_h_max 14
_diffrn_reflns_limit_h_min -13
_diffrn_reflns_limit_k_max 14
_diffrn_reflns_limit_k_min -14
_diffrn_reflns_limit_l_max 33
_diffrn_reflns_limit_l_min -33
_diffrn_reflns_number 54599
_diffrn_reflns_point_group_measured_fraction_full 0.999
_diffrn_reflns_point_group_measured_fraction_max 0.999
_diffrn_reflns_theta_full 25.242
_diffrn_reflns_theta_max 33.738
_diffrn_reflns_theta_min 2.349
_diffrn_source 'sealed X-ray tube'
_diffrn_source_current 30
_diffrn_source_power 1.5
_diffrn_source_size '0.6 mm, fine-focus'
_diffrn_source_voltage 50
_exptl_absorpt_coefficient_mu 0.088
_exptl_absorpt_correction_T_max 0.7467
_exptl_absorpt_correction_T_min 0.6797
_exptl_absorpt_correction_type multi-scan
_exptl_absorpt_process_details 'SADABS 2016/2 (Krause et al., J. Appl. Cryst. 2015, 48, 3-10)'
_exptl_crystal_colour colourless
_exptl_crystal_density_diffrn 1.264
_exptl_crystal_density_method 'not measured'
_exptl_crystal_description block
_exptl_crystal_F_000 760
_exptl_crystal_size_max 0.867
_exptl_crystal_size_mid 0.80
_exptl_crystal_size_min 0.302
_refine_diff_density_max 0.327
_refine_diff_density_min -0.235
_refine_diff_density_rms 0.047
_refine_ls_abs_structure_details
;
 Flack x determined using 2990 quotients [(I+)-(I-)]/[(I+)+(I-)]
 (Parsons, Flack and Wagner, Acta Cryst. B69 (2013) 249-259).
;
_refine_ls_abs_structure_Flack -0.11(15)
_refine_ls_extinction_method none
_refine_ls_goodness_of_fit_ref 1.062
_refine_ls_hydrogen_treatment mixed
_refine_ls_matrix_type full
_refine_ls_number_parameters 248
_refine_ls_number_reflns 7492
_refine_ls_number_restraints 0
_refine_ls_restrained_S_all 1.062
_refine_ls_R_factor_all 0.0367
_refine_ls_R_factor_gt 0.0332
_refine_ls_shift/su_max 0.000
_refine_ls_shift/su_mean 0.000
_refine_ls_structure_factor_coef Fsqd
_refine_ls_weighting_details 'w=1/[\s^2^(Fo^2^)+(0.0516P)^2^+0.2009P] where P=(Fo^2^+2Fc^2^)/3'
_refine_ls_weighting_scheme calc
_refine_ls_wR_factor_gt 0.0860
_refine_ls_wR_factor_ref 0.0889
_reflns_Friedel_coverage 0.784
_reflns_Friedel_fraction_full 0.999
_reflns_Friedel_fraction_max 0.998
_reflns_number_gt 7058
_reflns_number_total 7492
_reflns_threshold_expression 'I > 2\s(I)'
_cod_data_source_file d3ob01136d2.cif
_cod_data_source_block KJC6PHYP
_cod_depositor_comments 'Adding full bibliography for 7159539--7159545.cif.'
_cod_database_code 7159543
_shelx_shelxl_version_number 2018/3
_shelx_space_group_comment
;
The symmetry employed for this shelxl refinement is uniquely defined
by the following loop, which should always be used as a source of
symmetry information in preference to the above space-group names.
They are only intended as comments.
;
_shelx_estimated_absorpt_t_min 0.927
_shelx_estimated_absorpt_t_max 0.974

loop_
_space_group_symop_operation_xyz
'x, y, z'
'x+1/2, -y+1/2, -z'
'-x, y+1/2, -z+1/2'
'-x+1/2, -y, z+1/2'

loop_
_atom_site_label
_atom_site_type_symbol
_atom_site_fract_x
_atom_site_fract_y
_atom_site_fract_z
_atom_site_U_iso_or_equiv
_atom_site_adp_type
_atom_site_occupancy
_atom_site_site_symmetry_order
_atom_site_calc_flag
_atom_site_refinement_flags_posn
_atom_site_refinement_flags_adp
_atom_site_refinement_flags_occupancy
_atom_site_disorder_assembly
_atom_site_disorder_group
O1 O 0.48537(8) 0.36520(8) 0.36531(4) 0.01393(14) Uani 1 1 d . . . . .
O2 O 0.55200(10) 0.00354(9) 0.32279(5) 0.02041(17) Uani 1 1 d . . . . .
H3 H 0.618(2) -0.032(2) 0.3003(9) 0.026(5) Uiso 1 1 d . . . . .
O3 O 0.80853(9) 0.13192(9) 0.29057(4) 0.01941(16) Uani 1 1 d . . . . .
O4 O 0.30965(8) 0.31747(9) 0.25128(4) 0.01794(16) Uani 1 1 d . . . . .
N1 N 0.07040(10) 0.25925(10) 0.25160(5) 0.01598(17) Uani 1 1 d . . . . .
H1 H -0.003(3) 0.213(2) 0.2684(11) 0.045(6) Uiso 1 1 d . . . . .
N2 N 0.03526(10) 0.36773(10) 0.20925(5) 0.01590(16) Uani 1 1 d . . . . .
H2 H 0.103(2) 0.431(2) 0.2095(9) 0.025(4) Uiso 1 1 d . . . . .
C1 C 0.46453(10) 0.22344(10) 0.35752(5) 0.01153(16) Uani 1 1 d . . . . .
C2 C 0.57227(11) 0.14359(11) 0.33175(5) 0.01310(17) Uani 1 1 d . . . . .
C3 C 0.70801(11) 0.20754(11) 0.31269(5) 0.01338(17) Uani 1 1 d . . . . .
C4 C 0.71856(11) 0.35731(12) 0.31990(5) 0.01495(17) Uani 1 1 d . . . . .
H4 H 0.803382 0.405632 0.306200 0.018 Uiso 1 1 calc R U . . .
C5 C 0.60786(12) 0.43028(12) 0.34623(5) 0.01572(19) Uani 1 1 d . . . . .
C6 C 0.31367(10) 0.17307(11) 0.37630(5) 0.01216(16) Uani 1 1 d . . . . .
C7 C 0.32201(12) 0.04430(12) 0.42068(5) 0.01603(18) Uani 1 1 d . . . . .
H7A H 0.223482 0.002897 0.425051 0.019 Uiso 1 1 calc R U . . .
H7B H 0.385983 -0.028359 0.401996 0.019 Uiso 1 1 calc R U . . .
C8 C 0.38006(13) 0.08207(15) 0.48500(6) 0.0219(2) Uani 1 1 d . . . . .
H8A H 0.482337 0.114290 0.481372 0.026 Uiso 1 1 calc R U . . .
H8B H 0.378715 -0.003085 0.511644 0.026 Uiso 1 1 calc R U . . .
C9 C 0.28885(14) 0.19815(15) 0.51530(6) 0.0236(2) Uani 1 1 d . . . . .
H9A H 0.188854 0.162878 0.522846 0.028 Uiso 1 1 calc R U . . .
H9B H 0.332165 0.224069 0.555805 0.028 Uiso 1 1 calc R U . . .
C10 C 0.28279(13) 0.32801(14) 0.47352(5) 0.0197(2) Uani 1 1 d . . . . .
H10A H 0.381604 0.369046 0.469697 0.024 Uiso 1 1 calc R U . . .
H10B H 0.218586 0.399985 0.492556 0.024 Uiso 1 1 calc R U . . .
C11 C 0.22510(11) 0.29013(12) 0.40881(5) 0.01553(18) Uani 1 1 d . . . . .
H11A H 0.226460 0.375899 0.382550 0.019 Uiso 1 1 calc R U . . .
H11B H 0.122536 0.258873 0.412581 0.019 Uiso 1 1 calc R U . . .
C12 C 0.23232(11) 0.12510(11) 0.31697(5) 0.01394(17) Uani 1 1 d . . . . .
H12A H 0.288882 0.048771 0.296841 0.017 Uiso 1 1 calc R U . . .
H12B H 0.136512 0.085583 0.328980 0.017 Uiso 1 1 calc R U . . .
C13 C 0.20860(11) 0.24253(11) 0.27060(5) 0.01330(17) Uani 1 1 d . . . . .
C14 C 0.00375(12) 0.32041(11) 0.14836(5) 0.01562(18) Uani 1 1 d . . . . .
C15 C 0.06754(13) 0.38506(13) 0.09706(6) 0.0207(2) Uani 1 1 d . . . . .
H15 H 0.139035 0.456423 0.102818 0.025 Uiso 1 1 calc R U . . .
C16 C 0.02664(15) 0.34521(15) 0.03731(6) 0.0246(2) Uani 1 1 d . . . . .
H16 H 0.071100 0.389128 0.002489 0.030 Uiso 1 1 calc R U . . .
C17 C -0.07877(18) 0.24164(14) 0.02820(6) 0.0265(3) Uani 1 1 d . . . . .
H17 H -0.106924 0.215152 -0.012600 0.032 Uiso 1 1 calc R U . . .
C18 C -0.14222(18) 0.17755(14) 0.07934(7) 0.0287(3) Uani 1 1 d . . . . .
H18 H -0.214365 0.106904 0.073374 0.034 Uiso 1 1 calc R U . . .
C19 C -0.10160(16) 0.21536(13) 0.13928(6) 0.0237(2) Uani 1 1 d . . . . .
H19 H -0.145193 0.170055 0.173957 0.028 Uiso 1 1 calc R U . . .
C20 C 0.60389(18) 0.58493(13) 0.35851(8) 0.0298(3) Uani 1 1 d . . . . .
H20A H 0.699101 0.626282 0.348813 0.045 Uiso 1 1 calc R U . . .
H20B H 0.580959 0.601425 0.402336 0.045 Uiso 1 1 calc R U . . .
H20C H 0.529004 0.628901 0.332479 0.045 Uiso 1 1 calc R U . . .

loop_
_atom_site_aniso_label
_atom_site_aniso_U_11
_atom_site_aniso_U_22
_atom_site_aniso_U_33
_atom_site_aniso_U_23
_atom_site_aniso_U_13
_atom_site_aniso_U_12
O1 0.0148(3) 0.0104(3) 0.0166(3) -0.0006(3) 0.0036(3) -0.0015(3)
O2 0.0157(3) 0.0110(3) 0.0345(5) -0.0046(3) 0.0112(3) -0.0013(3)
O3 0.0114(3) 0.0166(4) 0.0302(4) 0.0028(3) 0.0065(3) 0.0021(3)
O4 0.0112(3) 0.0215(4) 0.0212(4) 0.0065(3) -0.0002(3) -0.0036(3)
N1 0.0101(3) 0.0189(4) 0.0189(4) 0.0046(3) -0.0008(3) -0.0020(3)
N2 0.0139(4) 0.0141(4) 0.0197(4) 0.0028(3) -0.0031(3) -0.0017(3)
C1 0.0096(3) 0.0110(4) 0.0139(4) 0.0000(3) 0.0010(3) -0.0006(3)
C2 0.0098(4) 0.0113(4) 0.0182(4) 0.0001(3) 0.0020(3) -0.0005(3)
C3 0.0101(4) 0.0140(4) 0.0160(4) 0.0024(3) 0.0005(3) -0.0004(3)
C4 0.0134(4) 0.0148(4) 0.0167(4) 0.0016(3) 0.0018(3) -0.0033(3)
C5 0.0185(4) 0.0128(4) 0.0158(4) 0.0008(3) 0.0036(3) -0.0038(4)
C6 0.0095(3) 0.0124(4) 0.0146(4) 0.0008(3) 0.0014(3) 0.0001(3)
C7 0.0137(4) 0.0156(4) 0.0188(4) 0.0046(4) 0.0019(3) 0.0004(3)
C8 0.0197(5) 0.0278(6) 0.0182(5) 0.0056(4) -0.0005(4) 0.0032(4)
C9 0.0229(5) 0.0323(6) 0.0155(5) 0.0021(4) 0.0037(4) 0.0010(5)
C10 0.0183(5) 0.0234(5) 0.0172(4) -0.0031(4) 0.0044(4) 0.0005(4)
C11 0.0121(4) 0.0169(4) 0.0175(4) -0.0002(4) 0.0030(3) 0.0030(4)
C12 0.0123(4) 0.0138(4) 0.0158(4) 0.0015(3) -0.0008(3) -0.0027(3)
C13 0.0106(4) 0.0152(4) 0.0142(4) -0.0003(3) 0.0001(3) -0.0004(3)
C14 0.0141(4) 0.0132(4) 0.0195(5) 0.0020(4) -0.0015(3) 0.0014(3)
C15 0.0165(4) 0.0224(5) 0.0231(5) 0.0023(4) 0.0026(4) -0.0006(4)
C16 0.0274(6) 0.0261(6) 0.0204(5) 0.0027(4) 0.0044(4) 0.0026(5)
C17 0.0401(7) 0.0190(5) 0.0205(5) -0.0018(4) -0.0041(5) 0.0031(5)
C18 0.0424(8) 0.0184(5) 0.0253(6) 0.0023(5) -0.0100(5) -0.0083(5)
C19 0.0310(6) 0.0184(5) 0.0216(5) 0.0043(4) -0.0059(4) -0.0087(5)
C20 0.0381(7) 0.0129(5) 0.0384(7) -0.0043(5) 0.0178(6) -0.0071(5)

loop_
_atom_type_symbol
_atom_type_description
_atom_type_scat_dispersion_real
_atom_type_scat_dispersion_imag
_atom_type_scat_source
C C 0.0033 0.0016 'International Tables Vol C Tables 4.2.6.8 and 6.1.1.4'
H H 0.0000 0.0000 'International Tables Vol C Tables 4.2.6.8 and 6.1.1.4'
N N 0.0061 0.0033 'International Tables Vol C Tables 4.2.6.8 and 6.1.1.4'
O O 0.0106 0.0060 'International Tables Vol C Tables 4.2.6.8 and 6.1.1.4'

loop_
_geom_angle_atom_site_label_1
_geom_angle_atom_site_label_2
_geom_angle_atom_site_label_3
_geom_angle
_geom_angle_site_symmetry_1
_geom_angle_site_symmetry_3
_geom_angle_publ_flag
C5 O1 C1 121.95(9) . . ?
C2 O2 H3 111.8(13) . . ?
C13 N1 N2 119.94(9) . . ?
C13 N1 H1 122.8(15) . . ?
N2 N1 H1 116.7(15) . . ?
N1 N2 C14 114.54(9) . . ?
N1 N2 H2 109.7(13) . . ?
C14 N2 H2 111.8(13) . . ?
C2 C1 O1 119.58(9) . . ?
C2 C1 C6 126.54(9) . . ?
O1 C1 C6 113.79(8) . . ?
O2 C2 C1 120.15(9) . . ?
O2 C2 C3 119.26(9) . . ?
C1 C2 C3 120.58(9) . . ?
O3 C3 C4 123.68(10) . . ?
O3 C3 C2 120.00(10) . . ?
C4 C3 C2 116.31(9) . . ?
C5 C4 C3 120.08(9) . . ?
C5 C4 H4 120.0 . . ?
C3 C4 H4 120.0 . . ?
O1 C5 C4 121.41(10) . . ?
O1 C5 C20 112.06(10) . . ?
C4 C5 C20 126.53(10) . . ?
C1 C6 C11 112.06(8) . . ?
C1 C6 C12 108.15(8) . . ?
C11 C6 C12 109.37(8) . . ?
C1 C6 C7 111.47(8) . . ?
C11 C6 C7 108.11(8) . . ?
C12 C6 C7 107.58(8) . . ?
C8 C7 C6 113.10(9) . . ?
C8 C7 H7A 109.0 . . ?
C6 C7 H7A 109.0 . . ?
C8 C7 H7B 109.0 . . ?
C6 C7 H7B 109.0 . . ?
H7A C7 H7B 107.8 . . ?
C7 C8 C9 111.42(10) . . ?
C7 C8 H8A 109.3 . . ?
C9 C8 H8A 109.3 . . ?
C7 C8 H8B 109.3 . . ?
C9 C8 H8B 109.3 . . ?
H8A C8 H8B 108.0 . . ?
C10 C9 C8 110.35(9) . . ?
C10 C9 H9A 109.6 . . ?
C8 C9 H9A 109.6 . . ?
C10 C9 H9B 109.6 . . ?
C8 C9 H9B 109.6 . . ?
H9A C9 H9B 108.1 . . ?
C9 C10 C11 111.14(10) . . ?
C9 C10 H10A 109.4 . . ?
C11 C10 H10A 109.4 . . ?
C9 C10 H10B 109.4 . . ?
C11 C10 H10B 109.4 . . ?
H10A C10 H10B 108.0 . . ?
C10 C11 C6 113.51(9) . . ?
C10 C11 H11A 108.9 . . ?
C6 C11 H11A 108.9 . . ?
C10 C11 H11B 108.9 . . ?
C6 C11 H11B 108.9 . . ?
H11A C11 H11B 107.7 . . ?
C13 C12 C6 113.56(9) . . ?
C13 C12 H12A 108.9 . . ?
C6 C12 H12A 108.9 . . ?
C13 C12 H12B 108.9 . . ?
C6 C12 H12B 108.9 . . ?
H12A C12 H12B 107.7 . . ?
O4 C13 N1 122.47(10) . . ?
O4 C13 C12 122.39(9) . . ?
N1 C13 C12 115.14(9) . . ?
C15 C14 C19 119.43(11) . . ?
C15 C14 N2 120.69(10) . . ?
C19 C14 N2 119.67(10) . . ?
C14 C15 C16 120.08(12) . . ?
C14 C15 H15 120.0 . . ?
C16 C15 H15 120.0 . . ?
C17 C16 C15 120.57(12) . . ?
C17 C16 H16 119.7 . . ?
C15 C16 H16 119.7 . . ?
C18 C17 C16 119.23(12) . . ?
C18 C17 H17 120.4 . . ?
C16 C17 H17 120.4 . . ?
C17 C18 C19 120.86(13) . . ?
C17 C18 H18 119.6 . . ?
C19 C18 H18 119.6 . . ?
C18 C19 C14 119.82(12) . . ?
C18 C19 H19 120.1 . . ?
C14 C19 H19 120.1 . . ?
C5 C20 H20A 109.5 . . ?
C5 C20 H20B 109.5 . . ?
H20A C20 H20B 109.5 . . ?
C5 C20 H20C 109.5 . . ?
H20A C20 H20C 109.5 . . ?
H20B C20 H20C 109.5 . . ?

loop_
_geom_bond_atom_site_label_1
_geom_bond_atom_site_label_2
_geom_bond_distance
_geom_bond_site_symmetry_2
_geom_bond_publ_flag
O1 C5 1.3462(13) . ?
O1 C1 1.3665(12) . ?
O2 C2 1.3531(13) . ?
O2 H3 0.84(2) . ?
O3 C3 1.2613(13) . ?
O4 C13 1.2397(13) . ?
N1 C13 1.3420(13) . ?
N1 N2 1.4115(13) . ?
N1 H1 0.88(2) . ?
N2 C14 1.4163(15) . ?
N2 H2 0.87(2) . ?
C1 C2 1.3630(14) . ?
C1 C6 1.5191(14) . ?
C2 C3 1.4447(14) . ?
C3 C4 1.4301(15) . ?
C4 C5 1.3533(15) . ?
C4 H4 0.9500 . ?
C5 C20 1.4888(17) . ?
C6 C11 1.5428(15) . ?
C6 C12 1.5487(15) . ?
C6 C7 1.5516(15) . ?
C7 C8 1.5274(17) . ?
C7 H7A 0.9900 . ?
C7 H7B 0.9900 . ?
C8 C9 1.5282(19) . ?
C8 H8A 0.9900 . ?
C8 H8B 0.9900 . ?
C9 C10 1.5251(18) . ?
C9 H9A 0.9900 . ?
C9 H9B 0.9900 . ?
C10 C11 1.5341(16) . ?
C10 H10A 0.9900 . ?
C10 H10B 0.9900 . ?
C11 H11A 0.9900 . ?
C11 H11B 0.9900 . ?
C12 C13 1.5108(15) . ?
C12 H12A 0.9900 . ?
C12 H12B 0.9900 . ?
C14 C15 1.3927(16) . ?
C14 C19 1.4010(16) . ?
C15 C16 1.3933(18) . ?
C15 H15 0.9500 . ?
C16 C17 1.391(2) . ?
C16 H16 0.9500 . ?
C17 C18 1.386(2) . ?
C17 H17 0.9500 . ?
C18 C19 1.3912(18) . ?
C18 H18 0.9500 . ?
C19 H19 0.9500 . ?
C20 H20A 0.9800 . ?
C20 H20B 0.9800 . ?
C20 H20C 0.9800 . ?

loop_
_geom_hbond_atom_site_label_D
_geom_hbond_atom_site_label_H
_geom_hbond_atom_site_label_A
_geom_hbond_distance_DH
_geom_hbond_distance_HA
_geom_hbond_distance_DA
_geom_hbond_angle_DHA
_geom_hbond_site_symmetry_A
_geom_hbond_publ_flag
N1 H1 O3 0.88(2) 1.95(2) 2.8168(12) 167(2) 1_455 yes
N2 H2 O3 0.87(2) 2.07(2) 2.8834(13) 157.0(17) 3_655 yes

loop_
_geom_torsion_atom_site_label_1
_geom_torsion_atom_site_label_2
_geom_torsion_atom_site_label_3
_geom_torsion_atom_site_label_4
_geom_torsion
_geom_torsion_site_symmetry_1
_geom_torsion_site_symmetry_2
_geom_torsion_site_symmetry_3
_geom_torsion_site_symmetry_4
_geom_torsion_publ_flag
C13 N1 N2 C14 107.03(12) . . . . ?
C5 O1 C1 C2 2.40(15) . . . . ?
C5 O1 C1 C6 -174.27(9) . . . . ?
O1 C1 C2 O2 -178.84(10) . . . . ?
C6 C1 C2 O2 -2.64(16) . . . . ?
O1 C1 C2 C3 0.03(15) . . . . ?
C6 C1 C2 C3 176.23(10) . . . . ?
O2 C2 C3 O3 -3.19(16) . . . . ?
C1 C2 C3 O3 177.93(10) . . . . ?
O2 C2 C3 C4 176.17(10) . . . . ?
C1 C2 C3 C4 -2.71(15) . . . . ?
O3 C3 C4 C5 -177.49(11) . . . . ?
C2 C3 C4 C5 3.17(15) . . . . ?
C1 O1 C5 C4 -1.94(16) . . . . ?
C1 O1 C5 C20 178.75(11) . . . . ?
C3 C4 C5 O1 -0.97(17) . . . . ?
C3 C4 C5 C20 178.23(13) . . . . ?
C2 C1 C6 C11 175.39(10) . . . . ?
O1 C1 C6 C11 -8.21(12) . . . . ?
C2 C1 C6 C12 -63.99(13) . . . . ?
O1 C1 C6 C12 112.40(10) . . . . ?
C2 C1 C6 C7 54.07(14) . . . . ?
O1 C1 C6 C7 -129.53(9) . . . . ?
C1 C6 C7 C8 69.97(11) . . . . ?
C11 C6 C7 C8 -53.62(11) . . . . ?
C12 C6 C7 C8 -171.63(9) . . . . ?
C6 C7 C8 C9 56.52(13) . . . . ?
C7 C8 C9 C10 -56.12(14) . . . . ?
C8 C9 C10 C11 55.68(13) . . . . ?
C9 C10 C11 C6 -56.31(12) . . . . ?
C1 C6 C11 C10 -69.65(11) . . . . ?
C12 C6 C11 C10 170.44(9) . . . . ?
C7 C6 C11 C10 53.58(11) . . . . ?
C1 C6 C12 C13 -62.63(11) . . . . ?
C11 C6 C12 C13 59.65(11) . . . . ?
C7 C6 C12 C13 176.84(8) . . . . ?
N2 N1 C13 O4 -1.65(17) . . . . ?
N2 N1 C13 C12 178.71(9) . . . . ?
C6 C12 C13 O4 53.05(14) . . . . ?
C6 C12 C13 N1 -127.31(10) . . . . ?
N1 N2 C14 C15 -132.17(11) . . . . ?
N1 N2 C14 C19 53.11(14) . . . . ?
C19 C14 C15 C16 -0.03(18) . . . . ?
N2 C14 C15 C16 -174.76(11) . . . . ?
C14 C15 C16 C17 0.51(19) . . . . ?
C15 C16 C17 C18 -0.4(2) . . . . ?
C16 C17 C18 C19 -0.1(2) . . . . ?
C17 C18 C19 C14 0.6(2) . . . . ?
C15 C14 C19 C18 -0.5(2) . . . . ?
N2 C14 C19 C18 174.27(12) . . . . ?
